data_2218572
loop_
_publ_author_name
'Shan, Shang'
'Wang, Shan-Heng'
'Xu, Ying-Li'
'Xie, Pei-Jin'
'Tian, Yu-Liang'

_publ_section_title
;
 Methyl 3-[(<i>E</i>)-furfurylidene]dithiocarbazate
;
_journal_coeditor_code XU2417
_journal_issue 6
_journal_name_full 'Acta Crystallographica Section E'
_journal_page_first o970
_journal_paper_doi 10.1107/S1600536808012506
_journal_volume 64
_journal_year 2008
_chemical_formula_iupac 'C7 H8 N2 O S2'
_chemical_formula_moiety 'C7 H8 N2 O S2'
_chemical_formula_sum 'C7 H8 N2 O S2'
_chemical_formula_weight 200.27
_chemical_melting_point_gt 414
_chemical_melting_point_lt 416
_chemical_name_systematic
;
Methyl 3-[(<i>E</i>)-furfurylidene]dithiocarbazate
;
_space_group_IT_number 2
_symmetry_cell_setting triclinic
_symmetry_space_group_name_Hall '-P 1'
_symmetry_space_group_name_H-M 'P -1'
_atom_sites_solution_hydrogens geom
_atom_sites_solution_primary direct
_atom_sites_solution_secondary difmap
_audit_creation_method SHELXL-97
_cell_angle_alpha 93.970(14)
_cell_angle_beta 91.856(12)
_cell_angle_gamma 98.293(12)
_cell_formula_units_Z 2
_cell_length_a 4.0866(8)
_cell_length_b 8.8698(12)
_cell_length_c 12.8453(15)
_cell_measurement_reflns_used 2276
_cell_measurement_temperature 294(2)
_cell_measurement_theta_max 25.0
_cell_measurement_theta_min 2.0
_cell_volume 459.21(12)
_computing_cell_refinement 'PROCESS-AUTO (Rigaku, 1998)'
_computing_data_collection 'PROCESS-AUTO (Rigaku, 1998)'
_computing_data_reduction 'CrystalStructure (Rigaku/MSC, 2002)'
_computing_molecular_graphics 'ORTEP-3 for Windows (Farrugia, 1997)'
_computing_publication_material 'WinGX (Farrugia, 1999)'
_computing_structure_refinement 'SHELXL97 (Sheldrick, 2008)'
_computing_structure_solution 'SIR92 (Altomare <i>et al.</i>,  1993)'
_diffrn_ambient_temperature 294(2)
_diffrn_detector_area_resol_mean 10.0
_diffrn_measured_fraction_theta_full 0.98
_diffrn_measured_fraction_theta_max 0.98
_diffrn_measurement_device_type 'Rigaku R-AXIS RAPID IP'
_diffrn_measurement_method \w
_diffrn_radiation_monochromator graphite
_diffrn_radiation_source 'fine-focus sealed tube'
_diffrn_radiation_type MoK\a
_diffrn_radiation_wavelength 0.71073
_diffrn_reflns_av_R_equivalents 0.030
_diffrn_reflns_av_sigmaI/netI 0.031
_diffrn_reflns_limit_h_max 4
_diffrn_reflns_limit_h_min -4
_diffrn_reflns_limit_k_max 10
_diffrn_reflns_limit_k_min -10
_diffrn_reflns_limit_l_max 14
_diffrn_reflns_limit_l_min -15
_diffrn_reflns_number 4733
_diffrn_reflns_theta_full 25.2
_diffrn_reflns_theta_max 25.2
_diffrn_reflns_theta_min 1.6
_diffrn_standards_interval_count 0
_diffrn_standards_interval_time 0
_diffrn_standards_number 0
_exptl_absorpt_coefficient_mu 0.532
_exptl_absorpt_correction_T_max 0.950
_exptl_absorpt_correction_T_min 0.850
_exptl_absorpt_correction_type multi-scan
_exptl_absorpt_process_details '(ABSCOR; Higashi, 1995)'
_exptl_crystal_colour yellow
_exptl_crystal_density_diffrn 1.448
_exptl_crystal_density_method 'not measured'
_exptl_crystal_description prism
_exptl_crystal_F_000 208
_exptl_crystal_size_max 0.34
_exptl_crystal_size_mid 0.28
_exptl_crystal_size_min 0.20
_refine_diff_density_max 0.19
_refine_diff_density_min -0.28
_refine_ls_extinction_method none
_refine_ls_goodness_of_fit_ref 1.089
_refine_ls_hydrogen_treatment constr
_refine_ls_matrix_type full
_refine_ls_number_parameters 110
_refine_ls_number_reflns 1608
_refine_ls_number_restraints 0
_refine_ls_restrained_S_all 1.089
_refine_ls_R_factor_all 0.039
_refine_ls_R_factor_gt 0.031
_refine_ls_shift/su_max 0.001
_refine_ls_shift/su_mean 0.000
_refine_ls_structure_factor_coef Fsqd
_refine_ls_weighting_details 'calc w=1/[\s^2^(Fo^2^)+(0.0598P)^2^] where P=(Fo^2^+2Fc^2^)/3'
_refine_ls_weighting_scheme calc
_refine_ls_wR_factor_gt 0.092
_refine_ls_wR_factor_ref 0.096
_reflns_number_gt 1349
_reflns_number_total 1608
_reflns_threshold_expression I>2\s(I)
_cod_data_source_file xu2417.cif
_cod_data_source_block I
_cod_database_code 2218572
_cod_database_fobs_code 2218572

loop_
_symmetry_equiv_pos_as_xyz
'x, y, z'
'-x, -y, -z'

loop_
_atom_site_type_symbol
_atom_site_label
_atom_site_fract_x
_atom_site_fract_y
_atom_site_fract_z
_atom_site_U_iso_or_equiv
_atom_site_adp_type
_atom_site_calc_flag
_atom_site_refinement_flags
_atom_site_occupancy
S S1 0.20815(13) 0.27619(5) 0.50863(4) 0.0516(2) Uani d . 1
S S2 0.38692(13) 0.20142(5) 0.28541(4) 0.0506(2) Uani d . 1
N N1 0.1859(4) 0.45265(16) 0.35473(12) 0.0464(4) Uani d . 1
H H1 0.1098 0.5149 0.3988 0.056 Uiso calc R 1
N N2 0.2353(4) 0.49265(16) 0.25394(11) 0.0449(4) Uani d . 1
O O1 0.3206(4) 0.60245(14) 0.05809(10) 0.0553(4) Uani d . 1
C C1 0.2537(4) 0.3197(2) 0.38518(14) 0.0407(4) Uani d . 1
C C2 0.4665(5) 0.0393(2) 0.35393(17) 0.0557(5) Uani d . 1
H H2A 0.6311 0.0720 0.4090 0.084 Uiso calc R 1
H H2B 0.5448 -0.0343 0.3062 0.084 Uiso calc R 1
H H2C 0.2659 -0.0063 0.3831 0.084 Uiso calc R 1
C C3 0.1483(5) 0.6216(2) 0.23454(16) 0.0502(5) Uani d . 1
H H3 0.0577 0.6772 0.2875 0.060 Uiso calc R 1
C C4 0.1847(5) 0.6835(2) 0.13501(16) 0.0481(5) Uani d . 1
C C5 0.1076(7) 0.8131(3) 0.09881(19) 0.0685(6) Uani d . 1
H H5 0.0139 0.8886 0.1360 0.082 Uiso calc R 1
C C6 0.1961(6) 0.8126(3) -0.00661(18) 0.0673(6) Uani d . 1
H H6 0.1705 0.8873 -0.0523 0.081 Uiso calc R 1
C C7 0.3227(6) 0.6849(3) -0.02770(17) 0.0608(6) Uani d . 1
H H7 0.4018 0.6557 -0.0920 0.073 Uiso calc R 1

loop_
_atom_site_aniso_label
_atom_site_aniso_U_11
_atom_site_aniso_U_22
_atom_site_aniso_U_33
_atom_site_aniso_U_12
_atom_site_aniso_U_13
_atom_site_aniso_U_23
S1 0.0714(4) 0.0502(3) 0.0359(3) 0.0125(2) 0.0107(2) 0.0105(2)
S2 0.0694(4) 0.0482(3) 0.0378(3) 0.0171(2) 0.0114(2) 0.0072(2)
N1 0.0681(10) 0.0401(8) 0.0326(9) 0.0104(7) 0.0108(7) 0.0056(7)
N2 0.0614(10) 0.0393(8) 0.0352(9) 0.0078(7) 0.0060(7) 0.0077(7)
O1 0.0837(10) 0.0443(7) 0.0418(8) 0.0168(7) 0.0145(7) 0.0112(6)
C1 0.0456(10) 0.0405(9) 0.0345(10) 0.0013(8) 0.0024(8) 0.0026(8)
C2 0.0701(14) 0.0467(11) 0.0534(13) 0.0161(9) 0.0056(10) 0.0087(9)
C3 0.0655(13) 0.0478(11) 0.0390(11) 0.0114(9) 0.0094(9) 0.0051(9)
C4 0.0631(12) 0.0419(10) 0.0419(11) 0.0129(9) 0.0072(9) 0.0076(8)
C5 0.0988(17) 0.0596(13) 0.0577(14) 0.0391(12) 0.0168(12) 0.0165(11)
C6 0.0947(17) 0.0596(13) 0.0544(15) 0.0224(12) 0.0054(12) 0.0278(11)
C7 0.0875(16) 0.0583(12) 0.0393(12) 0.0115(11) 0.0109(10) 0.0173(9)

loop_
_atom_type_symbol
_atom_type_description
_atom_type_scat_dispersion_real
_atom_type_scat_dispersion_imag
_atom_type_scat_source
C C 0.0033 0.0016 'International Tables Vol C Tables 4.2.6.8 and 6.1.1.4'
H H 0.0000 0.0000 'International Tables Vol C Tables 4.2.6.8 and 6.1.1.4'
N N 0.0061 0.0033 'International Tables Vol C Tables 4.2.6.8 and 6.1.1.4'
O O 0.0106 0.0060 'International Tables Vol C Tables 4.2.6.8 and 6.1.1.4'
S S 0.1246 0.1234 'International Tables Vol C Tables 4.2.6.8 and 6.1.1.4'

loop_
_geom_angle_atom_site_label_1
_geom_angle_atom_site_label_2
_geom_angle_atom_site_label_3
_geom_angle
C1 S2 C2 101.98(9)
C1 N1 N2 121.34(16)
C1 N1 H1 119.3
N2 N1 H1 119.3
C3 N2 N1 114.59(16)
C4 O1 C7 106.45(15)
N1 C1 S1 120.76(14)
N1 C1 S2 114.05(13)
S1 C1 S2 125.19(11)
S2 C2 H2A 109.5
S2 C2 H2B 109.5
H2A C2 H2B 109.5
S2 C2 H2C 109.5
H2A C2 H2C 109.5
H2B C2 H2C 109.5
N2 C3 C4 122.79(19)
N2 C3 H3 118.6
C4 C3 H3 118.6
C5 C4 O1 109.57(17)
C5 C4 C3 132.1(2)
O1 C4 C3 118.37(16)
C4 C5 C6 106.8(2)
C4 C5 H5 126.6
C6 C5 H5 126.6
C7 C6 C5 106.67(19)
C7 C6 H6 126.7
C5 C6 H6 126.7
C6 C7 O1 110.5(2)
C6 C7 H7 124.8
O1 C7 H7 124.8

loop_
_geom_bond_atom_site_label_1
_geom_bond_atom_site_label_2
_geom_bond_distance
S1 C1 1.6675(18)
S2 C1 1.7500(19)
S2 C2 1.800(2)
N1 N2 1.379(2)
N1 C1 1.331(2)
N1 H1 0.8600
N2 C3 1.284(2)
O1 C4 1.361(2)
O1 C7 1.364(2)
C2 H2A 0.9600
C2 H2B 0.9600
C2 H2C 0.9600
C3 C4 1.430(3)
C3 H3 0.9300
C4 C5 1.344(3)
C5 C6 1.413(3)
C5 H5 0.9300
C6 C7 1.327(4)
C6 H6 0.9300
C7 H7 0.9300

loop_
_geom_hbond_atom_site_label_D
_geom_hbond_atom_site_label_H
_geom_hbond_atom_site_label_A
_geom_hbond_site_symmetry_A
_geom_hbond_distance_DH
_geom_hbond_distance_HA
_geom_hbond_distance_DA
_geom_hbond_angle_DHA
_geom_hbond_publ_flag
N1 H1 S1 2_566 0.86 2.65 3.4892(17) 165 y

loop_
_geom_torsion_atom_site_label_1
_geom_torsion_atom_site_label_2
_geom_torsion_atom_site_label_3
_geom_torsion_atom_site_label_4
_geom_torsion
C1 N1 N2 C3 177.62(17)
N2 N1 C1 S1 177.32(12)
N2 N1 C1 S2 -3.0(2)
C2 S2 C1 N1 178.23(14)
C2 S2 C1 S1 -2.13(15)
N1 N2 C3 C4 179.09(17)
C7 O1 C4 C5 -0.6(2)
C7 O1 C4 C3 179.25(18)
N2 C3 C4 C5 179.2(2)
N2 C3 C4 O1 -0.7(3)
O1 C4 C5 C6 0.7(3)
C3 C4 C5 C6 -179.2(2)
C4 C5 C6 C7 -0.5(3)
C5 C6 C7 O1 0.1(3)
C4 O1 C7 C6 0.3(3)

loop_
_cod_related_entry_id
_cod_related_entry_database
_cod_related_entry_code
1 ChemSpider 4834885
